data_9015830
loop_
_publ_author_name
'Yakovenchuk, V. N.'
'Keck, E.'
'Krivovichev, S. V.'
'Pakhomovsky, Y. A.'
'Selivanova, E. A.'
'Mikhailova, J. A.'
'Chernyatieva, A. P.'
'Ivanyuk, G. Y.'

_publ_section_title
;
 Whiteite-(CaMnMn), CaMnMn2Al2[PO4]4(OH)2*8H2O, a new mineral from the
 Hagendorf-Sud granitic pegmatite, Germany
;
_journal_name_full 'Mineralogical Magazine'
_journal_page_first 2761
_journal_page_last 2771
_journal_paper_doi 10.1180/minmag.2012.076.7.09
_journal_volume 76
_journal_year 2012
_chemical_compound_source 'Hagendorf-Sud granitic pegmatite, Germany'
_chemical_formula_sum 'Al1.84 Ca0.93 Fe0.16 H18 Mg0.04 Mn2.96 O26 P4 Zn0.07'
_chemical_name_mineral Whiteite-(CaMnMn)
_space_group_IT_number 13
_symmetry_space_group_name_Hall '-P 2ya'
_symmetry_space_group_name_H-M 'P 1 2/a 1'
_cell_angle_alpha 90
_cell_angle_beta 111.740
_cell_angle_gamma 90
_cell_formula_units_Z 2
_cell_length_a 15.020
_cell_length_b 6.959
_cell_length_c 10.137
_cell_volume 984.199
_database_code_amcsd 0019707
_exptl_crystal_density_diffrn 2.774
_cod_original_cell_volume 984.200
_cod_original_formula_sum '(Ca.93 Zn.07) Mn2.96 Mg.04 (Al1.84 Fe.16) P4 O26 H18'
_cod_database_code 9015830

loop_
_space_group_symop_operation_xyz
x,y,z
1/2-x,y,-z
1/2+x,-y,z
-x,-y,-z

loop_
_atom_site_aniso_label
_atom_site_aniso_U_11
_atom_site_aniso_U_22
_atom_site_aniso_U_33
_atom_site_aniso_U_12
_atom_site_aniso_U_13
_atom_site_aniso_U_23
CaX 0.02930 0.00820 0.02300 0.00000 0.00460 0.00000
ZnX 0.02930 0.00820 0.02300 0.00000 0.00460 0.00000
MnM1 0.03000 0.01110 0.01490 0.00000 0.00880 0.00000
MgM1 0.03000 0.01110 0.01490 0.00000 0.00880 0.00000
MnM2a 0.03000 0.01110 0.01490 0.00000 0.00880 0.00000
MgM2a 0.03000 0.01110 0.01490 0.00000 0.00880 0.00000
MnM2b 0.01580 0.01220 0.01770 0.00070 0.00490 -0.00680
AlM3a 0.01640 0.01530 0.01900 0.00000 0.00730 0.00000
FeM3a 0.01640 0.01530 0.01900 0.00000 0.00730 0.00000
AlM3b 0.02090 0.00710 0.00900 -0.00030 0.00500 0.00210
FeM3b 0.02090 0.00710 0.00900 -0.00030 0.00500 0.00210
P1 0.01200 0.01050 0.02100 0.00140 0.00910 0.00230
P2 0.01510 0.01160 0.01650 0.00140 0.00290 -0.00180
O1 0.01780 0.00730 0.01240 0.00290 0.00700 0.00140
O2 0.02700 0.04700 0.03100 0.01600 0.01580 0.00900
O3 0.02500 0.02180 0.02000 -0.00300 0.00920 -0.00800
O4 0.05300 0.00770 0.04100 -0.00600 -0.01600 0.00040
O5 0.02500 0.01420 0.02810 0.00200 0.00360 0.00430
O6 0.02500 0.03800 0.02700 0.00700 0.00370 0.00600
O7 0.02700 0.02100 0.01020 -0.00100 0.00210 0.00080
O8 0.06700 0.00850 0.04000 0.00000 0.03600 0.00020
O-H9 0.05100 0.01060 0.02800 -0.00200 0.02260 -0.00300
Wat10 0.01410 0.00620 0.01530 -0.00010 0.00310 -0.00030
Wat11 0.04800 0.02400 0.02900 0.00500 0.00600 0.00170
Wat12 0.03900 0.02400 0.02500 -0.00600 -0.01300 -0.00200
Wat13 0.02300 0.03000 0.05900 -0.00600 0.02200 -0.01200

loop_
_atom_site_label
_atom_site_fract_x
_atom_site_fract_y
_atom_site_fract_z
_atom_site_occupancy
_atom_site_U_iso_or_equiv
_atom_site_type_symbol
_atom_site_attached_hydrogens
CaX 0.25000 0.97570 0.00000 0.93000 0.02160 Ca 0
ZnX 0.25000 0.97570 0.00000 0.07000 0.02160 Zn 0
MnM1 0.25000 0.47880 0.00000 0.99000 0.01850 Mn 0
MgM1 0.25000 0.47880 0.00000 0.01000 0.01850 Mg 0
MnM2a 0.50000 0.00000 0.50000 0.97000 0.01560 Mn 0
MgM2a 0.50000 0.00000 0.50000 0.03000 0.01560 Mg 0
MnM2b 0.25000 0.49571 0.50000 1.00000 0.01670 Mn 0
AlM3a 0.00000 0.00000 0.00000 0.87000 0.01250 Al 0
FeM3a 0.00000 0.00000 0.00000 0.13000 0.01250 Fe 0
AlM3b 0.00000 0.50000 0.00000 0.97000 0.01350 Al 0
FeM3b 0.00000 0.50000 0.00000 0.03000 0.01350 Fe 0
P1 0.17754 0.25640 0.18605 1.00000 0.01530 P 0
P2 0.07970 0.74922 0.80459 1.00000 0.01210 P 0
O1 0.26860 0.22980 0.14940 1.00000 0.03360 O 0
O2 0.20160 0.28390 0.34240 1.00000 0.02180 O 0
O3 0.11740 0.07860 0.13570 1.00000 0.04340 O 0
O4 0.13170 0.43510 0.09610 1.00000 0.02420 O 0
O5 0.18900 0.70850 0.85600 1.00000 0.03180 O 0
O6 0.04560 0.77380 0.64500 1.00000 0.02060 O 0
O7 0.07090 0.93400 0.88170 1.00000 0.03410 O 0
O8 0.02790 0.58170 0.84230 1.00000 0.02760 O 0
O-H9 0.02060 0.75080 0.07980 1.00000 0.01260 O 1
Wat10 0.22000 0.72900 0.33910 1.00000 0.03580 O 2
Wat11 0.44960 0.22050 0.33880 1.00000 0.03640 O 2
Wat12 0.63530 0.99750 0.47730 1.00000 0.03540 O 2
Wat13 0.39400 0.51210 0.50990 1.00000 0.03110 O 2

loop_
_cod_changelog_entry_id
_cod_changelog_entry_author
_cod_changelog_entry_date
_cod_changelog_entry_text
1
;cod-tools version 3.8.0
Id: cif_guess_AMCSD_atom_types 9574 2023-05-10 09:00:05Z saulius
;
2023-05-10T18:56:24+03:00
;Derived atom types and hydrogen counts
from atom names that follow the AMCSD naming convention
(Wat == water, O-H == hydroxyl).
;

loop_
_cod_related_entry_id
_cod_related_entry_database
_cod_related_entry_code
1 AMCSD 0019707
